data_2218383
loop_
_publ_author_name
'Ben Salah, Hassen'
'Kammoun, Majed'
'Hamdi, Besma'
'Boh\'e, Luis'
'Damak, Mohamed'

_publ_section_title
;
 2-Hydroxy-3,3-dimethyl-7-nitro-3,4-dihydroisoquinolin-1(2<i>H</i>)-one
;
_journal_coeditor_code DN2332
_journal_issue 6
_journal_name_full 'Acta Crystallographica Section E'
_journal_page_first o1050
_journal_paper_doi 10.1107/S1600536808013457
_journal_volume 64
_journal_year 2008
_chemical_formula_iupac 'C11 H12 N2 O4'
_chemical_formula_moiety 'C11 H12 N2 O4'
_chemical_formula_sum 'C11 H12 N2 O4'
_chemical_formula_weight 236.23
_chemical_melting_point 418
_chemical_name_common hydroxamic
_chemical_name_systematic
;
2-Hydroxy-3,3-dimethyl-7-nitro-3,4-dihydroisoquinolin-1(2H)-one
;
_space_group_IT_number 14
_symmetry_cell_setting monoclinic
_symmetry_space_group_name_Hall '-P 2yn'
_symmetry_space_group_name_H-M 'P 1 21/n 1'
_atom_sites_solution_hydrogens geom
_atom_sites_solution_primary direct
_atom_sites_solution_secondary difmap
_audit_creation_method SHELXL-97
_cell_angle_alpha 90.00
_cell_angle_beta 103.056(12)
_cell_angle_gamma 90.00
_cell_formula_units_Z 4
_cell_length_a 5.8805(9)
_cell_length_b 18.605(4)
_cell_length_c 10.1588(17)
_cell_measurement_reflns_used 2421
_cell_measurement_temperature 296
_cell_measurement_theta_max 23.17
_cell_measurement_theta_min 2.48
_cell_volume 1082.7(3)
_computing_cell_refinement 'SAINT (Bruker, 1998)'
_computing_data_collection 'SMART (Bruker, 1998)'
_computing_data_reduction 'SAINT (Bruker, 1998)'
_computing_molecular_graphics
;
ORTEPIII (Burnett & Johnson, 1996), ORTEP-3 for Windows (Farrugia,
1997) and
PLATON (Spek, 2003)
;
_computing_publication_material 'WinGX (Farrugia, 1999)'
_computing_structure_refinement 'SHELXL97 (Sheldrick, 2008)'
_computing_structure_solution 'SHELXS97 (Sheldrick, 2008)'
_diffrn_ambient_temperature 296
_diffrn_measured_fraction_theta_full 1.000
_diffrn_measured_fraction_theta_max 1.000
_diffrn_measurement_device_type 'Bruker SMART CCD area-detector'
_diffrn_measurement_method '\f and \w'
_diffrn_radiation_monochromator graphite
_diffrn_radiation_source 'sealed tube'
_diffrn_radiation_type MoK\a
_diffrn_radiation_wavelength 0.71073
_diffrn_reflns_av_R_equivalents 0.0208
_diffrn_reflns_av_sigmaI/netI 0.0375
_diffrn_reflns_limit_h_max 8
_diffrn_reflns_limit_h_min -8
_diffrn_reflns_limit_k_max 26
_diffrn_reflns_limit_k_min 0
_diffrn_reflns_limit_l_max 14
_diffrn_reflns_limit_l_min 0
_diffrn_reflns_number 7659
_diffrn_reflns_theta_full 30.42
_diffrn_reflns_theta_max 30.42
_diffrn_reflns_theta_min 2.19
_exptl_absorpt_coefficient_mu 0.112
_exptl_absorpt_correction_T_max 0.975
_exptl_absorpt_correction_T_min 0.938
_exptl_absorpt_correction_type multi-scan
_exptl_absorpt_process_details '(Coppens <i>et al.</i>,  1965)'
_exptl_crystal_colour Colourless
_exptl_crystal_density_diffrn 1.449
_exptl_crystal_density_method 'not measured'
_exptl_crystal_description prism
_exptl_crystal_F_000 496
_exptl_crystal_size_max 0.600
_exptl_crystal_size_mid 0.508
_exptl_crystal_size_min 0.218
_refine_diff_density_max 0.258
_refine_diff_density_min -0.269
_refine_ls_extinction_method none
_refine_ls_goodness_of_fit_ref 1.109
_refine_ls_hydrogen_treatment constr
_refine_ls_matrix_type full
_refine_ls_number_parameters 157
_refine_ls_number_reflns 3286
_refine_ls_number_restraints 0
_refine_ls_restrained_S_all 1.109
_refine_ls_R_factor_all 0.0737
_refine_ls_R_factor_gt 0.0441
_refine_ls_shift/su_max 0.001
_refine_ls_shift/su_mean 0.000
_refine_ls_structure_factor_coef Fsqd
_refine_ls_weighting_details 'calc w=1/[\s^2^(Fo^2^)+(0.0543P)^2^+0.0949P] where P=(Fo^2^+2Fc^2^)/3'
_refine_ls_weighting_scheme calc
_refine_ls_wR_factor_gt 0.1072
_refine_ls_wR_factor_ref 0.1505
_reflns_number_gt 2051
_reflns_number_total 3286
_reflns_threshold_expression I>2\s(I)
_cod_data_source_file dn2332.cif
_cod_data_source_block I
_cod_original_sg_symbol_H-M 'P 21/n'
_cod_database_code 2218383
_cod_database_fobs_code 2218383

loop_
_symmetry_equiv_pos_as_xyz
'x, y, z'
'-x+1/2, y+1/2, -z+1/2'
'-x, -y, -z'
'x-1/2, -y-1/2, z-1/2'

loop_
_atom_site_type_symbol
_atom_site_label
_atom_site_fract_x
_atom_site_fract_y
_atom_site_fract_z
_atom_site_U_iso_or_equiv
_atom_site_adp_type
_atom_site_calc_flag
_atom_site_refinement_flags
_atom_site_occupancy
C C1 0.7652(2) 0.53911(7) 0.36105(13) 0.0323(3) Uani d . 1
C C3 0.7990(2) 0.67410(7) 0.36068(15) 0.0380(3) Uani d . 1
C C4 0.8660(3) 0.66689(8) 0.22427(15) 0.0426(3) Uani d . 1
H H4A 0.7256 0.6692 0.1527 0.051 Uiso calc R 1
H H4B 0.9645 0.7072 0.2127 0.051 Uiso calc R 1
C C5 1.1554(3) 0.59404(8) 0.13045(14) 0.0393(3) Uani d . 1
H H5 1.1903 0.6347 0.0857 0.047 Uiso calc R 1
C C6 1.2662(3) 0.52948(8) 0.11699(14) 0.0410(3) Uani d . 1
H H6 1.3779 0.5268 0.0653 0.049 Uiso calc R 1
C C7 1.2075(2) 0.46956(7) 0.18163(13) 0.0339(3) Uani d . 1
C C8 1.0435(2) 0.47108(7) 0.25982(13) 0.0330(3) Uani d . 1
H H8 1.0052 0.4297 0.3015 0.040 Uiso calc R 1
C C9 0.9371(2) 0.53674(7) 0.27418(12) 0.0296(2) Uani d . 1
C C10 0.9923(2) 0.59838(7) 0.21048(13) 0.0338(3) Uani d . 1
C C13 1.0066(3) 0.68808(8) 0.47591(16) 0.0471(3) Uani d . 1
H H13A 0.9566 0.6890 0.5596 0.071 Uiso calc R 1
H H13B 1.0752 0.7335 0.4625 0.071 Uiso calc R 1
H H13C 1.1200 0.6506 0.4789 0.071 Uiso calc R 1
C C14 0.6172(3) 0.73411(8) 0.35087(19) 0.0538(4) Uani d . 1
H H14A 0.4823 0.7226 0.2813 0.081 Uiso calc R 1
H H14B 0.6829 0.7787 0.3294 0.081 Uiso calc R 1
H H14C 0.5727 0.7386 0.4358 0.081 Uiso calc R 1
N N2 0.6880(2) 0.60494(6) 0.38233(13) 0.0402(3) Uani d . 1
N N15 1.3238(2) 0.40117(7) 0.16643(13) 0.0438(3) Uani d . 1
O O11 0.69294(19) 0.48475(5) 0.40857(11) 0.0437(3) Uani d . 1
O O12 0.5448(2) 0.61049(6) 0.47313(13) 0.0542(3) Uani d . 1
H H12 0.5129 0.5702 0.4961 0.081 Uiso calc R 1
O O16 1.4723(3) 0.40057(7) 0.09958(16) 0.0701(4) Uani d . 1
O O17 1.2691(3) 0.34788(6) 0.22078(16) 0.0724(5) Uani d . 1

loop_
_atom_site_aniso_label
_atom_site_aniso_U_11
_atom_site_aniso_U_22
_atom_site_aniso_U_33
_atom_site_aniso_U_12
_atom_site_aniso_U_13
_atom_site_aniso_U_23
C1 0.0312(5) 0.0344(6) 0.0338(6) -0.0011(5) 0.0129(4) -0.0013(5)
C3 0.0393(7) 0.0316(6) 0.0463(8) 0.0024(5) 0.0163(5) 0.0012(5)
C4 0.0514(8) 0.0382(7) 0.0403(7) 0.0039(6) 0.0146(6) 0.0078(5)
C5 0.0468(8) 0.0409(7) 0.0340(7) -0.0071(5) 0.0172(5) 0.0027(5)
C6 0.0422(7) 0.0506(8) 0.0357(7) -0.0047(6) 0.0203(5) -0.0025(6)
C7 0.0331(6) 0.0385(7) 0.0323(6) -0.0022(5) 0.0118(4) -0.0066(5)
C8 0.0341(6) 0.0356(6) 0.0316(6) -0.0023(4) 0.0125(4) -0.0028(5)
C9 0.0251(5) 0.0356(6) 0.0300(5) -0.0015(4) 0.0102(4) -0.0009(4)
C10 0.0369(6) 0.0378(7) 0.0283(6) -0.0015(5) 0.0104(4) 0.0001(5)
C13 0.0491(8) 0.0449(8) 0.0478(8) -0.0067(6) 0.0120(6) -0.0062(6)
C14 0.0549(10) 0.0395(8) 0.0710(11) 0.0094(7) 0.0224(8) 0.0025(7)
N2 0.0398(6) 0.0384(6) 0.0484(7) 0.0012(5) 0.0225(5) -0.0004(5)
N15 0.0435(7) 0.0449(7) 0.0484(7) -0.0015(5) 0.0216(5) -0.0107(5)
O11 0.0474(6) 0.0392(5) 0.0530(6) -0.0016(4) 0.0290(5) 0.0036(4)
O12 0.0577(7) 0.0439(6) 0.0759(8) 0.0026(5) 0.0466(6) -0.0024(5)
O16 0.0803(10) 0.0621(8) 0.0872(10) 0.0148(7) 0.0593(9) 0.0031(7)
O17 0.0887(11) 0.0377(6) 0.1104(12) -0.0020(6) 0.0633(10) -0.0055(7)

loop_
_atom_type_symbol
_atom_type_description
_atom_type_scat_dispersion_real
_atom_type_scat_dispersion_imag
_atom_type_scat_source
C C 0.0033 0.0016 'International Tables Vol C Tables 4.2.6.8 and 6.1.1.4'
N N 0.0061 0.0033 'International Tables Vol C Tables 4.2.6.8 and 6.1.1.4'
O O 0.0106 0.0060 'International Tables Vol C Tables 4.2.6.8 and 6.1.1.4'
H H 0.0000 0.0000 'International Tables Vol C Tables 4.2.6.8 and 6.1.1.4'

loop_
_geom_angle_atom_site_label_1
_geom_angle_atom_site_label_2
_geom_angle_atom_site_label_3
_geom_angle
O11 C1 N2 121.69(11)
O11 C1 C9 123.22(11)
N2 C1 C9 115.07(11)
N2 C3 C13 109.91(12)
N2 C3 C4 105.70(11)
C13 C3 C4 112.86(12)
N2 C3 C14 108.53(12)
C13 C3 C14 110.76(13)
C4 C3 C14 108.88(12)
C10 C4 C3 113.20(11)
C10 C4 H4A 108.9
C3 C4 H4A 108.9
C10 C4 H4B 108.9
C3 C4 H4B 108.9
H4A C4 H4B 107.8
C6 C5 C10 120.56(12)
C6 C5 H5 119.7
C10 C5 H5 119.7
C7 C6 C5 118.67(12)
C7 C6 H6 120.7
C5 C6 H6 120.7
C6 C7 C8 122.71(12)
C6 C7 N15 118.59(11)
C8 C7 N15 118.70(12)
C7 C8 C9 117.77(11)
C7 C8 H8 121.1
C9 C8 H8 121.1
C10 C9 C8 121.09(11)
C10 C9 C1 120.91(11)
C8 C9 C1 118.00(11)
C9 C10 C5 119.18(12)
C9 C10 C4 119.07(12)
C5 C10 C4 121.68(12)
C3 C13 H13A 109.5
C3 C13 H13B 109.5
H13A C13 H13B 109.5
C3 C13 H13C 109.5
H13A C13 H13C 109.5
H13B C13 H13C 109.5
C3 C14 H14A 109.5
C3 C14 H14B 109.5
H14A C14 H14B 109.5
C3 C14 H14C 109.5
H14A C14 H14C 109.5
H14B C14 H14C 109.5
C1 N2 O12 117.02(11)
C1 N2 C3 126.35(11)
O12 N2 C3 112.85(10)
O17 N15 O16 122.81(13)
O17 N15 C7 118.86(12)
O16 N15 C7 118.34(12)
N2 O12 H12 109.5

loop_
_geom_bond_atom_site_label_1
_geom_bond_atom_site_label_2
_geom_bond_distance
C1 O11 1.2366(15)
C1 N2 1.3407(16)
C1 C9 1.4851(16)
C3 N2 1.4818(18)
C3 C13 1.511(2)
C3 C4 1.530(2)
C3 C14 1.533(2)
C4 C10 1.497(2)
C4 H4A 0.9700
C4 H4B 0.9700
C5 C6 1.388(2)
C5 C10 1.3927(18)
C5 H5 0.9300
C6 C7 1.3768(19)
C6 H6 0.9300
C7 C8 1.3816(17)
C7 N15 1.4690(18)
C8 C9 1.3950(17)
C8 H8 0.9300
C9 C10 1.3905(17)
C13 H13A 0.9600
C13 H13B 0.9600
C13 H13C 0.9600
C14 H14A 0.9600
C14 H14B 0.9600
C14 H14C 0.9600
N2 O12 1.3862(14)
N15 O17 1.2130(17)
N15 O16 1.2215(16)
O12 H12 0.8200

loop_
_geom_hbond_atom_site_label_D
_geom_hbond_atom_site_label_H
_geom_hbond_atom_site_label_A
_geom_hbond_site_symmetry_A
_geom_hbond_distance_DH
_geom_hbond_distance_HA
_geom_hbond_distance_DA
_geom_hbond_angle_DHA
O12 H12 O11 3_666 0.82 1.99 2.7013(14) 144.1
O12 H12 O11 . 0.82 2.20 2.6305(15) 112.5

loop_
_cod_related_entry_id
_cod_related_entry_database
_cod_related_entry_code
1 ChemSpider 24740054
